data_2240215
loop_
_publ_author_name
'Moreno-Fuquen, Rodolfo'
'Melo, Vanessa'
'Ellena, Javier'

_publ_section_title
;
 Crystal structure of 4-bromo-<i>N</i>-(2-hydroxyphenyl)benzamide
;
_journal_coeditor_code SU5019
_journal_issue 12
_journal_name_full 'Acta Crystallographica Section E'
_journal_page_first o1261
_journal_page_last o1262
_journal_paper_doi 10.1107/S1600536814024696
_journal_volume 70
_journal_year 2014
_chemical_formula_moiety 'C13 H10 Br N O2'
_chemical_formula_sum 'C13 H10 Br N O2'
_chemical_formula_weight 292.13
_chemical_melting_point 454.0(10)
_chemical_name_common 4-bromo-N-(2-hydroxyphenyl)benzamide
_chemical_name_systematic
;
4-Bromo-<i>N</i>-(2-hydroxyphenyl)benzamide
;
_space_group_IT_number 14
_symmetry_cell_setting monoclinic
_symmetry_space_group_name_Hall '-P 2ybc'
_symmetry_space_group_name_H-M 'P 1 21/c 1'
_atom_sites_solution_hydrogens geom
_atom_sites_solution_primary direct
_atom_sites_solution_secondary difmap
_audit_creation_method SHELXL
_cell_angle_alpha 90.00
_cell_angle_beta 93.0080(10)
_cell_angle_gamma 90.00
_cell_formula_units_Z 4
_cell_length_a 23.4258(10)
_cell_length_b 5.64730(10)
_cell_length_c 9.2464(3)
_cell_measurement_reflns_used 2490
_cell_measurement_temperature 295
_cell_measurement_theta_max 26.376
_cell_measurement_theta_min 3.484
_cell_volume 1221.54(7)
_computing_cell_refinement
;
SCALEPACK (Otwinowski & Minor, 1997)
;
_computing_data_collection
;
COLLECT (Nonius, 2000)
;
_computing_data_reduction
;
DENZO and SCALEPACK (Otwinowski & Minor, 1997)
;
_computing_molecular_graphics
;
ORTEP-3 for Windows (Farrugia, 2012) and Mercury (Macrae <i>et al.</i>,
2008)
;
_computing_publication_material
;
WinGX (Farrugia, 2012)
;
_computing_structure_refinement
;
SHELXL97 (Sheldrick, 2008)
;
_computing_structure_solution
;
SHELXS97 (Sheldrick, 2008)
;
_diffrn_ambient_temperature 295
_diffrn_measured_fraction_theta_full 0.998
_diffrn_measured_fraction_theta_max 0.998
_diffrn_measurement_device '95mm CCD camera on \k-goniostat'
_diffrn_measurement_device_type 'Nonius KappaCCD'
_diffrn_measurement_method 'CCD rotation images, thick slices'
_diffrn_radiation_monochromator graphite
_diffrn_radiation_source 'fine-focus sealed tube'
_diffrn_radiation_type MoK\a
_diffrn_radiation_wavelength 0.71073
_diffrn_reflns_av_R_equivalents 0.0632
_diffrn_reflns_av_sigmaI/netI 0.0295
_diffrn_reflns_limit_h_max 29
_diffrn_reflns_limit_h_min -29
_diffrn_reflns_limit_k_max 6
_diffrn_reflns_limit_k_min -7
_diffrn_reflns_limit_l_max 11
_diffrn_reflns_limit_l_min -11
_diffrn_reflns_number 21458
_diffrn_reflns_theta_full 26.38
_diffrn_reflns_theta_max 26.376
_diffrn_reflns_theta_min 3.484
_diffrn_standards_number 0
_exptl_absorpt_coefficient_mu 3.353
_exptl_absorpt_correction_T_max 0.662
_exptl_absorpt_correction_T_min 0.537
_exptl_absorpt_correction_type multi-scan
_exptl_absorpt_process_details
;
(SADABS; Sheldrick, 1996)
;
_exptl_crystal_colour black
_exptl_crystal_density_diffrn 1.588
_exptl_crystal_density_method 'not measured'
_exptl_crystal_description block
_exptl_crystal_F_000 584
_exptl_crystal_size_max 0.199
_exptl_crystal_size_mid 0.183
_exptl_crystal_size_min 0.129
_refine_diff_density_max 0.614
_refine_diff_density_min -0.677
_refine_ls_extinction_method none
_refine_ls_goodness_of_fit_ref 0.987
_refine_ls_hydrogen_treatment constr
_refine_ls_matrix_type full
_refine_ls_number_parameters 154
_refine_ls_number_reflns 2490
_refine_ls_number_restraints 0
_refine_ls_restrained_S_all 0.987
_refine_ls_R_factor_all 0.0827
_refine_ls_R_factor_gt 0.0519
_refine_ls_shift/su_max 0.000
_refine_ls_shift/su_mean 0.000
_refine_ls_structure_factor_coef Fsqd
_refine_ls_weighting_details 'calc w=1/[\s^2^(Fo^2^)+(0.0999P)^2^+0.5651P] where P=(Fo^2^+2Fc^2^)/3'
_refine_ls_weighting_scheme calc
_refine_ls_wR_factor_gt 0.1433
_refine_ls_wR_factor_ref 0.1680
_reflns_number_gt 1664
_reflns_number_total 2490
_reflns_threshold_expression I>2\s(I)
_cod_data_source_file su5019sup1.cif
_cod_data_source_block I
_cod_original_sg_symbol_H-M 'P 21/c'
_cod_database_code 2240215
_cod_database_fobs_code 2240215

loop_
_symmetry_equiv_pos_as_xyz
'x, y, z'
'-x, y+1/2, -z+1/2'
'-x, -y, -z'
'x, -y-1/2, z-1/2'

loop_
_atom_site_type_symbol
_atom_site_label
_atom_site_fract_x
_atom_site_fract_y
_atom_site_fract_z
_atom_site_U_iso_or_equiv
_atom_site_adp_type
_atom_site_calc_flag
_atom_site_occupancy
Br Br1 0.46192(2) 1.31657(9) 0.85256(8) 0.1081(3) Uani d 1
O O1 0.23094(11) 0.5820(4) 0.8853(2) 0.0546(6) Uani d 1
C C7 0.24418(16) 0.7116(6) 0.7843(3) 0.0462(8) Uani d 1
C C9 0.15972(16) 0.4064(6) 0.5411(4) 0.0513(8) Uani d 1
O O2 0.20914(13) 0.3579(5) 0.4767(3) 0.0700(8) Uani d 1
H HO2 0.2040 0.2472 0.4201 0.105 Uiso calc 1
N N1 0.21228(13) 0.7256(5) 0.6607(3) 0.0520(7) Uani d 1
H H1 0.2235 0.8168 0.5933 0.062 Uiso calc 1
C C1 0.29740(16) 0.8587(6) 0.7961(3) 0.0490(8) Uani d 1
C C6 0.30259(17) 1.0664(6) 0.7177(4) 0.0565(9) Uani d 1
H H6 0.2728 1.1161 0.6543 0.068 Uiso calc 1
C C8 0.16058(15) 0.5964(6) 0.6357(3) 0.0500(8) Uani d 1
C C5 0.3522(2) 1.1998(7) 0.7340(5) 0.0675(11) Uani d 1
H H5 0.3560 1.3385 0.6811 0.081 Uiso calc 1
C C2 0.34181(18) 0.7886(7) 0.8900(4) 0.0604(9) Uani d 1
H H2 0.3384 0.6499 0.9431 0.073 Uiso calc 1
C C4 0.39549(18) 1.1262(7) 0.8281(5) 0.0665(10) Uani d 1
C C13 0.1110(2) 0.6596(7) 0.7011(4) 0.0683(11) Uani d 1
H H13 0.1113 0.7876 0.7645 0.082 Uiso calc 1
C C10 0.11003(19) 0.2786(8) 0.5152(5) 0.0696(11) Uani d 1
H H10 0.1096 0.1490 0.4532 0.083 Uiso calc 1
C C11 0.0610(2) 0.3429(9) 0.5812(5) 0.0816(13) Uani d 1
H H11 0.0275 0.2566 0.5635 0.098 Uiso calc 1
C C3 0.39140(18) 0.9208(7) 0.9065(5) 0.0704(11) Uani d 1
H H3 0.4214 0.8717 0.9694 0.084 Uiso calc 1
C C12 0.06136(19) 0.5340(10) 0.6729(5) 0.0851(14) Uani d 1
H H12 0.0280 0.5786 0.7160 0.102 Uiso calc 1

loop_
_atom_site_aniso_label
_atom_site_aniso_U_11
_atom_site_aniso_U_22
_atom_site_aniso_U_33
_atom_site_aniso_U_12
_atom_site_aniso_U_13
_atom_site_aniso_U_23
Br1 0.0702(4) 0.0749(4) 0.1796(7) -0.0166(2) 0.0112(4) -0.0221(3)
O1 0.0774(17) 0.0477(13) 0.0385(12) -0.0068(12) 0.0028(11) 0.0028(10)
C7 0.062(2) 0.0424(17) 0.0345(16) 0.0026(15) 0.0049(15) -0.0055(13)
C9 0.059(2) 0.0450(18) 0.0493(18) 0.0008(16) -0.0007(16) 0.0039(15)
O2 0.0772(19) 0.0527(14) 0.0812(18) 0.0004(13) 0.0136(15) -0.0171(13)
N1 0.071(2) 0.0511(15) 0.0340(14) -0.0087(14) 0.0044(13) 0.0005(12)
C1 0.064(2) 0.0451(17) 0.0381(16) -0.0018(15) 0.0080(15) -0.0056(14)
C6 0.072(2) 0.0474(19) 0.0498(19) -0.0078(17) -0.0011(17) -0.0017(15)
C8 0.061(2) 0.0484(18) 0.0405(16) 0.0038(16) -0.0009(15) 0.0046(14)
C5 0.088(3) 0.048(2) 0.068(2) -0.0111(19) 0.019(2) -0.0034(17)
C2 0.069(2) 0.052(2) 0.060(2) 0.0022(18) -0.0012(19) -0.0004(16)
C4 0.062(2) 0.056(2) 0.082(3) -0.0074(19) 0.012(2) -0.014(2)
C13 0.075(3) 0.075(3) 0.056(2) 0.010(2) 0.0069(19) -0.0066(18)
C10 0.072(3) 0.065(2) 0.070(2) -0.011(2) -0.007(2) -0.005(2)
C11 0.062(3) 0.099(4) 0.081(3) -0.015(2) -0.013(2) 0.007(3)
C3 0.062(2) 0.062(2) 0.086(3) 0.001(2) -0.004(2) -0.013(2)
C12 0.056(3) 0.119(4) 0.081(3) 0.010(3) 0.005(2) 0.005(3)

loop_
_atom_type_symbol
_atom_type_description
_atom_type_scat_dispersion_real
_atom_type_scat_dispersion_imag
_atom_type_scat_source
C C 0.0030 0.0020 'International Tables Vol C Tables 4.2.6.8 and 6.1.1.4'
H H 0.0000 0.0000 'International Tables Vol C Tables 4.2.6.8 and 6.1.1.4'
Br Br -0.2900 2.4600 'International Tables Vol C Tables 4.2.6.8 and 6.1.1.4'
N N 0.0060 0.0030 'International Tables Vol C Tables 4.2.6.8 and 6.1.1.4'
O O 0.0110 0.0060 'International Tables Vol C Tables 4.2.6.8 and 6.1.1.4'

loop_
_geom_angle_atom_site_label_1
_geom_angle_atom_site_label_2
_geom_angle_atom_site_label_3
_geom_angle
O1 C7 N1 122.0(3)
O1 C7 C1 120.9(3)
N1 C7 C1 117.2(3)
O2 C9 C10 123.4(3)
O2 C9 C8 116.7(3)
C10 C9 C8 119.9(4)
C9 O2 HO2 109.5
C7 N1 C8 122.9(3)
C7 N1 H1 118.6
C8 N1 H1 118.6
C2 C1 C6 119.2(3)
C2 C1 C7 119.0(3)
C6 C1 C7 121.7(3)
C5 C6 C1 119.9(4)
C5 C6 H6 120.1
C1 C6 H6 120.1
C9 C8 C13 119.4(4)
C9 C8 N1 119.0(3)
C13 C8 N1 121.5(3)
C4 C5 C6 119.6(4)
C4 C5 H5 120.2
C6 C5 H5 120.2
C1 C2 C3 121.1(4)
C1 C2 H2 119.4
C3 C2 H2 119.4
C5 C4 C3 121.6(4)
C5 C4 Br1 118.7(3)
C3 C4 Br1 119.7(3)
C12 C13 C8 120.3(4)
C12 C13 H13 119.9
C8 C13 H13 119.9
C11 C10 C9 120.1(4)
C11 C10 H10 120.0
C9 C10 H10 120.0
C12 C11 C10 120.2(4)
C12 C11 H11 119.9
C10 C11 H11 119.9
C4 C3 C2 118.6(4)
C4 C3 H3 120.7
C2 C3 H3 120.7
C11 C12 C13 120.1(4)
C11 C12 H12 120.0
C13 C12 H12 120.0

loop_
_geom_bond_atom_site_label_1
_geom_bond_atom_site_label_2
_geom_bond_distance
Br1 C4 1.895(4)
O1 C7 1.239(4)
C7 N1 1.334(4)
C7 C1 1.497(5)
C9 O2 1.357(4)
C9 C10 1.380(5)
C9 C8 1.384(5)
O2 HO2 0.8200
N1 C8 1.423(5)
N1 H1 0.8600
C1 C2 1.377(5)
C1 C6 1.388(5)
C6 C5 1.387(6)
C6 H6 0.9300
C8 C13 1.384(5)
C5 C4 1.365(7)
C5 H5 0.9300
C2 C3 1.383(6)
C2 H2 0.9300
C4 C3 1.374(6)
C13 C12 1.375(7)
C13 H13 0.9300
C10 C11 1.378(7)
C10 H10 0.9300
C11 C12 1.372(7)
C11 H11 0.9300
C3 H3 0.9300
C12 H12 0.9300

loop_
_geom_hbond_atom_site_label_D
_geom_hbond_atom_site_label_H
_geom_hbond_atom_site_label_A
_geom_hbond_site_symmetry_A
_geom_hbond_distance_DH
_geom_hbond_distance_HA
_geom_hbond_distance_DA
_geom_hbond_angle_DHA
O2 HO2 O1 4_565 0.82 2.00 2.682(3) 141
N1 H1 O1 4_575 0.86 2.02 2.824(3) 155
C6 H6 O2 1_565 0.93 2.56 3.458(5) 164

loop_
_geom_torsion_atom_site_label_1
_geom_torsion_atom_site_label_2
_geom_torsion_atom_site_label_3
_geom_torsion_atom_site_label_4
_geom_torsion
O1 C7 N1 C8 0.8(5)
C1 C7 N1 C8 -179.6(3)
O1 C7 C1 C2 24.5(5)
N1 C7 C1 C2 -155.1(3)
O1 C7 C1 C6 -153.9(3)
N1 C7 C1 C6 26.5(4)
C2 C1 C6 C5 0.3(5)
C7 C1 C6 C5 178.7(3)
O2 C9 C8 C13 177.9(3)
C10 C9 C8 C13 -1.4(5)
O2 C9 C8 N1 -0.7(4)
C10 C9 C8 N1 180.0(3)
C7 N1 C8 C9 -107.5(4)
C7 N1 C8 C13 73.9(5)
C1 C6 C5 C4 -0.5(6)
C6 C1 C2 C3 -0.3(5)
C7 C1 C2 C3 -178.8(3)
C6 C5 C4 C3 0.7(6)
C6 C5 C4 Br1 -178.2(3)
C9 C8 C13 C12 0.3(6)
N1 C8 C13 C12 178.8(4)
O2 C9 C10 C11 -178.0(4)
C8 C9 C10 C11 1.3(6)
C9 C10 C11 C12 -0.1(7)
C5 C4 C3 C2 -0.8(6)
Br1 C4 C3 C2 178.1(3)
C1 C2 C3 C4 0.6(6)
C10 C11 C12 C13 -1.1(7)
C8 C13 C12 C11 1.0(7)
